data_2020602
loop_
_publ_author_name
'Infantes, Lourdes'
'Claramunt, Rosa M.'
'Sanz, Dionisia'
'Alkorta, Ibon'
'Elguero, Jos\'e'

_publ_section_title
;
 The structures of two scorpionates: thallium
 tetrakis(3-phenyl-1<i>H</i>-pyrazol-1-yl)borate and potassium
 tetrakis(3-cyclopropyl-1<i>H</i>-pyrazol-1-yl)borate
;
_journal_coeditor_code YP3117
_journal_issue 11
_journal_name_full 'Acta Crystallographica Section C'
_journal_page_first 819
_journal_page_last 825
_journal_paper_doi 10.1107/S2053229616007385
_journal_volume 72
_journal_year 2016
_chemical_formula_iupac '[K (C24 H28 B N8)]'
_chemical_formula_moiety 'C24 H28 B K N8'
_chemical_formula_sum 'C24 H28 B K N8'
_chemical_formula_weight 478.45
_chemical_name_systematic <i>catena</i>-Poly[potassium-[\m~2~-tetrakis(3-cyclopropyl-1<i>H</i>-pyrazol-1-yl)borato]]
_space_group_IT_number 15
_symmetry_cell_setting monoclinic
_symmetry_space_group_name_Hall '-C 2yc'
_symmetry_space_group_name_H-M 'C 1 2/c 1'
_atom_sites_solution_hydrogens geom
_audit_creation_method 'WinGX routine CIF_UPDATE'
_cell_angle_alpha 90
_cell_angle_beta 117.111(12)
_cell_angle_gamma 90
_cell_formula_units_Z 4
_cell_length_a 19.547(8)
_cell_length_b 8.391(3)
_cell_length_c 17.153(8)
_cell_measurement_reflns_used 5460
_cell_measurement_temperature 296(2)
_cell_measurement_theta_max 70.22
_cell_measurement_theta_min 5.08
_cell_volume 2504.3(18)
_computing_cell_refinement
;
SAINT (Bruker, 2013)
;
_computing_data_collection
;
APEX2 (Bruker, 2013)
;
_computing_data_reduction
;
SAINT (Bruker, 2013)
;
_computing_molecular_graphics
;
Mercury (Macrae <i>et al.</i>,  2008) and
ORTEP-3 for Windows (Farrugia , 2012)
;
_computing_structure_refinement
;
SHELXL2014 (Sheldrick, 2015)
;
_computing_structure_solution
;
SIR2014 (Burla <i>et al.</i>,  2015)
;
_diffrn_ambient_temperature 296(2)
_diffrn_measured_fraction_theta_full 0.962
_diffrn_measured_fraction_theta_max 0.962
_diffrn_measurement_device_type 'Bruker APEXII CCD'
_diffrn_measurement_method '\f and \w scans'
_diffrn_radiation_type CuK\a
_diffrn_radiation_wavelength 1.54178
_diffrn_reflns_av_R_equivalents 0.0854
_diffrn_reflns_limit_h_max 23
_diffrn_reflns_limit_h_min -23
_diffrn_reflns_limit_k_max 9
_diffrn_reflns_limit_k_min -9
_diffrn_reflns_limit_l_max 20
_diffrn_reflns_limit_l_min -20
_diffrn_reflns_number 21173
_diffrn_reflns_theta_full 66.714
_diffrn_reflns_theta_max 66.714
_diffrn_reflns_theta_min 5.084
_exptl_absorpt_coefficient_mu 2.077
_exptl_absorpt_correction_T_max 0.7538
_exptl_absorpt_correction_T_min 0.5109
_exptl_absorpt_correction_type multi-scan
_exptl_absorpt_process_details
;
(SADABS; Bruker, 2013)
;
_exptl_crystal_colour colourless
_exptl_crystal_density_diffrn 1.269
_exptl_crystal_description prism
_exptl_crystal_F_000 1008
_exptl_crystal_size_max 0.19
_exptl_crystal_size_mid 0.06
_exptl_crystal_size_min 0.06
_refine_diff_density_max 0.14
_refine_diff_density_min -0.238
_refine_ls_extinction_method none
_refine_ls_goodness_of_fit_ref 1.032
_refine_ls_hydrogen_treatment constr
_refine_ls_matrix_type full
_refine_ls_number_parameters 155
_refine_ls_number_reflns 2126
_refine_ls_number_restraints 0
_refine_ls_restrained_S_all 1.032
_refine_ls_R_factor_all 0.0944
_refine_ls_R_factor_gt 0.051
_refine_ls_shift/su_max 0
_refine_ls_shift/su_mean 0
_refine_ls_structure_factor_coef Fsqd
_refine_ls_weighting_details 'w=1/[\s^2^(Fo^2^)+(0.0534P)^2^+1.8736P] where P=(Fo^2^+2Fc^2^)/3'
_refine_ls_weighting_scheme calc
_refine_ls_wR_factor_gt 0.1126
_refine_ls_wR_factor_ref 0.1353
_reflns_number_gt 1361
_reflns_number_total 2126
_reflns_threshold_expression 'I > 2\s(I)'
_cod_data_source_file yp3117sup1.cif
_cod_data_source_block comp2
_cod_depositor_comments 'Adding full bibliography for 2020601--2020602.cif.'
_cod_original_cell_volume 2504.2(18)
_cod_original_sg_symbol_H-M 'C 2/c'
_cod_database_code 2020602
_cod_database_fobs_code 2020602

loop_
_symmetry_equiv_pos_as_xyz
'x, y, z'
'-x, y, -z+1/2'
'x+1/2, y+1/2, z'
'-x+1/2, y+1/2, -z+1/2'
'-x, -y, -z'
'x, -y, z-1/2'
'-x+1/2, -y+1/2, -z'
'x+1/2, -y+1/2, z-1/2'

loop_
_atom_site_type_symbol
_atom_site_label
_atom_site_fract_x
_atom_site_fract_y
_atom_site_fract_z
_atom_site_U_iso_or_equiv
_atom_site_adp_type
_atom_site_calc_flag
_atom_site_occupancy
K K1 0 0.67908(11) 0.25 0.0794(4) Uani d 1
B B1 0 1.1765(5) 0.25 0.0448(11) Uani d 1
N N1A 0.04126(13) 1.0712(2) 0.21159(14) 0.0460(6) Uani d 1
N N2A 0.08779(14) 0.9490(3) 0.25887(15) 0.0562(7) Uani d 1
C C1A 0.11582(17) 0.8846(3) 0.20838(19) 0.0524(7) Uani d 1
C C2A 0.0885(2) 0.9637(4) 0.1296(2) 0.0726(10) Uani d 1
H H2A 0.0994 0.9421 0.0833 0.087 Uiso calc 1
C C3A 0.0420(2) 1.0805(4) 0.1341(2) 0.0659(9) Uani d 1
H H3A 0.0152 1.1547 0.0904 0.079 Uiso calc 1
C C4A 0.16749(19) 0.7446(4) 0.2416(2) 0.0720(10) Uani d 1
H H4A 0.1909 0.7297 0.3052 0.086 Uiso calc 1
C C5A 0.1484(3) 0.5948(5) 0.1900(3) 0.1159(16) Uani d 1
H H5A1 0.1581 0.4948 0.2217 0.139 Uiso calc 1
H H5A2 0.1036 0.5949 0.133 0.139 Uiso calc 1
C C6A 0.2141(3) 0.6889(5) 0.2005(3) 0.0999(14) Uani d 1
H H6A1 0.2104 0.7471 0.1499 0.12 Uiso calc 1
H H6A2 0.2648 0.6471 0.2384 0.12 Uiso calc 1
N N1B 0.05869(13) 1.2815(2) 0.32347(15) 0.0483(6) Uani d 1
N N2B 0.03531(14) 1.4085(3) 0.35488(17) 0.0591(7) Uani d 1
C C1B 0.09807(17) 1.4670(3) 0.42155(19) 0.0550(8) Uani d 1
C C2B 0.1610(2) 1.3764(4) 0.4340(2) 0.0880(12) Uani d 1
H H2B 0.2116 1.3909 0.4763 0.106 Uiso calc 1
C C3B 0.13353(19) 1.2608(4) 0.3712(2) 0.0760(10) Uani d 1
H H3B 0.1626 1.1806 0.3634 0.091 Uiso calc 1
C C4B 0.0927(2) 1.6112(4) 0.4678(2) 0.0705(9) Uani d 1
H H4B 0.0428 1.6275 0.4672 0.085 Uiso calc 1
C C5B 0.1331(3) 1.7605(4) 0.4646(2) 0.0961(13) Uani d 1
H H5B1 0.1646 1.7567 0.4343 0.115 Uiso calc 1
H H5B2 0.1071 1.8612 0.46 0.115 Uiso calc 1
C C6B 0.1593(2) 1.6707(4) 0.5465(2) 0.0797(11) Uani d 1
H H6B1 0.2072 1.6122 0.5669 0.096 Uiso calc 1
H H6B2 0.1498 1.7165 0.5926 0.096 Uiso calc 1

loop_
_atom_site_aniso_label
_atom_site_aniso_U_11
_atom_site_aniso_U_22
_atom_site_aniso_U_33
_atom_site_aniso_U_12
_atom_site_aniso_U_13
_atom_site_aniso_U_23
K1 0.0980(9) 0.0358(5) 0.0960(9) 0 0.0369(7) 0
B1 0.057(3) 0.028(2) 0.050(3) 0 0.025(3) 0
N1A 0.0590(15) 0.0361(11) 0.0439(14) 0.0011(10) 0.0242(12) 0.0038(10)
N2A 0.0783(18) 0.0400(12) 0.0561(15) 0.0138(12) 0.0356(15) 0.0043(11)
C1A 0.065(2) 0.0430(15) 0.0561(19) 0.0003(14) 0.0332(17) -0.0075(13)
C2A 0.094(3) 0.078(2) 0.062(2) 0.017(2) 0.050(2) 0.0041(18)
C3A 0.085(2) 0.0629(19) 0.055(2) 0.0120(17) 0.0368(19) 0.0129(16)
C4A 0.085(3) 0.067(2) 0.066(2) 0.0195(18) 0.036(2) -0.0072(17)
C5A 0.110(4) 0.072(3) 0.155(4) 0.015(2) 0.052(3) -0.037(3)
C6A 0.092(3) 0.117(3) 0.102(3) 0.040(3) 0.054(3) 0.003(3)
N1B 0.0518(15) 0.0348(11) 0.0536(15) 0.0048(10) 0.0200(13) -0.0021(10)
N2B 0.0593(16) 0.0399(13) 0.0692(18) 0.0039(11) 0.0217(15) -0.0135(12)
C1B 0.061(2) 0.0445(15) 0.0487(19) 0.0011(14) 0.0156(17) -0.0063(13)
C2B 0.058(2) 0.082(2) 0.091(3) 0.0097(18) 0.005(2) -0.038(2)
C3B 0.053(2) 0.074(2) 0.085(3) 0.0126(17) 0.018(2) -0.026(2)
C4B 0.077(2) 0.0542(18) 0.076(2) -0.0027(17) 0.031(2) -0.0197(17)
C5B 0.154(4) 0.051(2) 0.079(3) -0.017(2) 0.049(3) -0.0122(19)
C6B 0.099(3) 0.065(2) 0.064(2) -0.0076(19) 0.027(2) -0.0193(18)

loop_
_atom_type_symbol
_atom_type_description
_atom_type_scat_dispersion_real
_atom_type_scat_dispersion_imag
_atom_type_scat_source
C C 0.0181 0.0091 'International Tables Vol C Tables 4.2.6.8 and 6.1.1.4'
H H 0 0 'International Tables Vol C Tables 4.2.6.8 and 6.1.1.4'
B B 0.009 0.0039 'International Tables Vol C Tables 4.2.6.8 and 6.1.1.4'
N N 0.0311 0.018 'International Tables Vol C Tables 4.2.6.8 and 6.1.1.4'
K K 0.3868 1.0657 'International Tables Vol C Tables 4.2.6.8 and 6.1.1.4'

loop_
_geom_angle_atom_site_label_1
_geom_angle_atom_site_label_2
_geom_angle_atom_site_label_3
_geom_angle_site_symmetry_1
_geom_angle_site_symmetry_3
_geom_angle
N2B K1 N2B 2_545 1_545 70.57(10)
N2B K1 N2A 2_545 . 131.29(7)
N2B K1 N2A 1_545 . 131.23(7)
N2B K1 N2A 2_545 2 131.23(7)
N2B K1 N2A 1_545 2 131.29(7)
N2A K1 N2A . 2 72.22(10)
N2B K1 C1A 2_545 . 106.87(7)
N2B K1 C1A 1_545 . 126.63(8)
N2A K1 C1A . . 24.76(6)
N2A K1 C1A 2 . 91.74(8)
N2B K1 C1A 2_545 2 126.63(8)
N2B K1 C1A 1_545 2 106.87(7)
N2A K1 C1A . 2 91.74(8)
N2A K1 C1A 2 2 24.76(6)
C1A K1 C1A . 2 114.20(10)
N2B K1 C1B 2_545 2_545 24.28(7)
N2B K1 C1B 1_545 2_545 90.51(8)
N2A K1 C1B . 2_545 126.23(7)
N2A K1 C1B 2 2_545 107.59(7)
C1A K1 C1B . 2_545 106.46(8)
C1A K1 C1B 2 2_545 108.50(8)
N2B K1 C1B 2_545 1_545 90.51(8)
N2B K1 C1B 1_545 1_545 24.28(7)
N2A K1 C1B . 1_545 107.59(7)
N2A K1 C1B 2 1_545 126.24(7)
C1A K1 C1B . 1_545 108.50(8)
C1A K1 C1B 2 1_545 106.46(8)
C1B K1 C1B 2_545 1_545 112.87(10)
N2B K1 C4B 2_545 2_545 45.30(7)
N2B K1 C4B 1_545 2_545 115.34(8)
N2A K1 C4B . 2_545 101.71(7)
N2A K1 C4B 2 2_545 93.99(7)
C1A K1 C4B . 2_545 85.47(8)
C1A K1 C4B 2 2_545 105.21(8)
C1B K1 C4B 2_545 2_545 25.74(7)
C1B K1 C4B 1_545 2_545 135.58(8)
N2B K1 C4B 2_545 1_545 115.34(8)
N2B K1 C4B 1_545 1_545 45.30(7)
N2A K1 C4B . 1_545 93.99(7)
N2A K1 C4B 2 1_545 101.71(7)
C1A K1 C4B . 1_545 105.20(8)
C1A K1 C4B 2 1_545 85.47(8)
C1B K1 C4B 2_545 1_545 135.58(8)
C1B K1 C4B 1_545 1_545 25.74(7)
C4B K1 C4B 2_545 1_545 160.58(11)
N2B K1 C4A 2_545 2 101.56(8)
N2B K1 C4A 1_545 2 93.71(8)
N2A K1 C4A . 2 116.50(8)
N2A K1 C4A 2 2 44.89(7)
C1A K1 C4A . 2 136.34(8)
C1A K1 C4A 2 2 25.87(7)
C1B K1 C4A 2_545 2 86.80(8)
C1B K1 C4A 1_545 2 103.61(8)
C4B K1 C4A 2_545 2 91.88(9)
C4B K1 C4A 1_545 2 91.26(9)
N2B K1 C4A 2_545 . 93.71(8)
N2B K1 C4A 1_545 . 101.56(8)
N2A K1 C4A . . 44.89(7)
N2A K1 C4A 2 . 116.50(8)
C1A K1 C4A . . 25.87(7)
C1A K1 C4A 2 . 136.34(8)
C1B K1 C4A 2_545 . 103.61(8)
C1B K1 C4A 1_545 . 86.80(8)
C4B K1 C4A 2_545 . 91.26(9)
C4B K1 C4A 1_545 . 91.88(9)
C4A K1 C4A 2 . 161.32(11)
N1A B1 N1A 2 . 109.6(3)
N1A B1 N1B 2 . 108.68(12)
N1A B1 N1B . . 109.90(12)
N1A B1 N1B 2 2 109.90(12)
N1A B1 N1B . 2 108.68(12)
N1B B1 N1B . 2 110.1(3)
C3A N1A N2A . . 109.1(2)
C3A N1A B1 . . 129.7(2)
N2A N1A B1 . . 121.08(19)
C1A N2A N1A . . 106.2(2)
C1A N2A K1 . . 93.43(16)
N1A N2A K1 . . 110.42(16)
N2A C1A C2A . . 110.6(3)
N2A C1A C4A . . 118.8(3)
C2A C1A C4A . . 130.6(3)
N2A C1A K1 . . 61.81(15)
C2A C1A K1 . . 119.0(2)
C4A C1A K1 . . 85.06(19)
C3A C2A C1A . . 105.2(3)
C3A C2A H2A . . 127.4
C1A C2A H2A . . 127.4
N1A C3A C2A . . 108.8(3)
N1A C3A H3A . . 125.6
C2A C3A H3A . . 125.6
C6A C4A C1A . . 122.3(3)
C6A C4A C5A . . 58.9(2)
C1A C4A C5A . . 120.0(3)
C6A C4A K1 . . 142.8(3)
C1A C4A K1 . . 69.06(17)
C5A C4A K1 . . 84.4(2)
C6A C4A H4A . . 114.8
C1A C4A H4A . . 114.8
C5A C4A H4A . . 114.8
K1 C4A H4A . . 84.4
C6A C5A C4A . . 59.7(3)
C6A C5A H5A1 . . 117.8
C4A C5A H5A1 . . 117.8
C6A C5A H5A2 . . 117.8
C4A C5A H5A2 . . 117.8
H5A1 C5A H5A2 . . 114.9
C5A C6A C4A . . 61.4(3)
C5A C6A H6A1 . . 117.6
C4A C6A H6A1 . . 117.6
C5A C6A H6A2 . . 117.6
C4A C6A H6A2 . . 117.6
H6A1 C6A H6A2 . . 114.7
C3B N1B N2B . . 109.5(2)
C3B N1B B1 . . 129.4(2)
N2B N1B B1 . . 120.8(2)
C1B N2B N1B . . 106.5(2)
C1B N2B K1 . 1_565 96.58(17)
N1B N2B K1 . 1_565 114.31(17)
N2B C1B C2B . . 109.7(3)
N2B C1B C4B . . 120.0(3)
C2B C1B C4B . . 130.3(3)
N2B C1B K1 . 1_565 59.14(15)
C2B C1B K1 . 1_565 124.4(2)
C4B C1B K1 . 1_565 83.07(18)
C3B C2B C1B . . 105.5(3)
C3B C2B H2B . . 127.2
C1B C2B H2B . . 127.2
N1B C3B C2B . . 108.8(3)
N1B C3B H3B . . 125.6
C2B C3B H3B . . 125.6
C1B C4B C6B . . 121.4(3)
C1B C4B C5B . . 120.0(3)
C6B C4B C5B . . 59.2(2)
C1B C4B K1 . 1_565 71.19(17)
C6B C4B K1 . 1_565 139.7(2)
C5B C4B K1 . 1_565 81.1(2)
C1B C4B H4B . . 115
C6B C4B H4B . . 115
C5B C4B H4B . . 115
K1 C4B H4B 1_565 . 86.3
C6B C5B C4B . . 59.6(2)
C6B C5B K1 . 1_565 132.9(2)
C4B C5B K1 . 1_565 73.8(2)
C6B C5B H5B1 . . 117.8
C4B C5B H5B1 . . 117.8
K1 C5B H5B1 1_565 . 77.2
C6B C5B H5B2 . . 117.8
C4B C5B H5B2 . . 117.8
K1 C5B H5B2 1_565 . 88.5
H5B1 C5B H5B2 . . 114.9
C4B C6B C5B . . 61.2(2)
C4B C6B H6B1 . . 117.6
C5B C6B H6B1 . . 117.6
C4B C6B H6B2 . . 117.6
C5B C6B H6B2 . . 117.6
H6B1 C6B H6B2 . . 114.8

loop_
_geom_bond_atom_site_label_1
_geom_bond_atom_site_label_2
_geom_bond_site_symmetry_2
_geom_bond_distance
K1 N2B 2_545 2.781(3)
K1 N2B 1_545 2.781(3)
K1 N2A . 2.804(3)
K1 N2A 2 2.804(3)
K1 C1A . 3.175(3)
K1 C1A 2 3.175(3)
K1 C1B 2_545 3.218(3)
K1 C1B 1_545 3.218(3)
K1 C4B 2_545 3.375(4)
K1 C4B 1_545 3.375(4)
K1 C4A 2 3.387(4)
K1 C4A . 3.387(4)
B1 N1A 2 1.533(3)
B1 N1A . 1.533(3)
B1 N1B . 1.537(3)
B1 N1B 2 1.537(3)
N1A C3A . 1.339(3)
N1A N2A . 1.365(3)
N2A C1A . 1.332(3)
C1A C2A . 1.376(4)
C1A C4A . 1.484(4)
C2A C3A . 1.362(4)
C2A H2A . 0.93
C3A H3A . 0.93
C4A C6A . 1.459(4)
C4A C5A . 1.484(5)
C4A H4A . 0.98
C5A C6A . 1.448(5)
C5A H5A1 . 0.97
C5A H5A2 . 0.97
C6A H6A1 . 0.97
C6A H6A2 . 0.97
N1B C3B . 1.322(4)
N1B N2B . 1.364(3)
N2B C1B . 1.332(3)
N2B K1 1_565 2.781(3)
C1B C2B . 1.378(4)
C1B C4B . 1.476(4)
C1B K1 1_565 3.218(3)
C2B C3B . 1.364(4)
C2B H2B . 0.93
C3B H3B . 0.93
C4B C6B . 1.472(5)
C4B C5B . 1.495(5)
C4B K1 1_565 3.375(4)
C4B H4B . 0.98
C5B C6B . 1.466(5)
C5B K1 1_565 3.472(4)
C5B H5B1 . 0.97
C5B H5B2 . 0.97
C6B H6B1 . 0.97
C6B H6B2 . 0.97

loop_
_geom_torsion_atom_site_label_1
_geom_torsion_atom_site_label_2
_geom_torsion_atom_site_label_3
_geom_torsion_atom_site_label_4
_geom_torsion_site_symmetry_1
_geom_torsion_site_symmetry_4
_geom_torsion
N1A B1 N1A C3A 2 . 132.8(3)
N1B B1 N1A C3A . . -107.8(3)
N1B B1 N1A C3A 2 . 12.7(4)
N1A B1 N1A N2A 2 . -49.62(18)
N1B B1 N1A N2A . . 69.7(3)
N1B B1 N1A N2A 2 . -169.7(2)
C3A N1A N2A C1A . . -0.5(3)
B1 N1A N2A C1A . . -178.5(2)
C3A N1A N2A K1 . . -100.6(2)
B1 N1A N2A K1 . . 81.4(2)
N1A N2A C1A C2A . . 0.3(3)
K1 N2A C1A C2A . . 112.8(2)
N1A N2A C1A C4A . . -178.5(3)
K1 N2A C1A C4A . . -66.1(3)
N1A N2A C1A K1 . . -112.4(2)
N2A C1A C2A C3A . . 0.0(4)
C4A C1A C2A C3A . . 178.6(3)
K1 C1A C2A C3A . . 68.4(3)
N2A N1A C3A C2A . . 0.5(4)
B1 N1A C3A C2A . . 178.3(3)
C1A C2A C3A N1A . . -0.3(4)
N2A C1A C4A C6A . . -165.9(3)
C2A C1A C4A C6A . . 15.5(6)
K1 C1A C4A C6A . . 140.1(3)
N2A C1A C4A C5A . . 124.0(4)
C2A C1A C4A C5A . . -54.6(5)
K1 C1A C4A C5A . . 70.0(3)
N2A C1A C4A K1 . . 54.0(2)
C2A C1A C4A K1 . . -124.6(4)
C1A C4A C5A C6A . . 111.8(4)
K1 C4A C5A C6A . . 173.7(3)
C1A C4A C6A C5A . . -108.0(4)
K1 C4A C6A C5A . . -10.4(5)
N1A B1 N1B C3B 2 . 98.2(3)
N1A B1 N1B C3B . . -21.7(4)
N1B B1 N1B C3B 2 . -141.4(3)
N1A B1 N1B N2B 2 . -74.3(3)
N1A B1 N1B N2B . . 165.8(2)
N1B B1 N1B N2B 2 . 46.10(18)
C3B N1B N2B C1B . . 1.5(3)
B1 N1B N2B C1B . . 175.4(2)
C3B N1B N2B K1 . 1_565 106.9(2)
B1 N1B N2B K1 . 1_565 -79.2(2)
N1B N2B C1B C2B . . -1.2(4)
K1 N2B C1B C2B 1_565 . -119.0(3)
N1B N2B C1B C4B . . 177.3(3)
K1 N2B C1B C4B 1_565 . 59.5(3)
N1B N2B C1B K1 . 1_565 117.8(2)
N2B C1B C2B C3B . . 0.4(4)
C4B C1B C2B C3B . . -177.8(3)
K1 C1B C2B C3B 1_565 . -65.1(4)
N2B N1B C3B C2B . . -1.3(4)
B1 N1B C3B C2B . . -174.5(3)
C1B C2B C3B N1B . . 0.5(4)
N2B C1B C4B C6B . . 174.4(3)
C2B C1B C4B C6B . . -7.5(6)
K1 C1B C4B C6B 1_565 . -137.4(3)
N2B C1B C4B C5B . . -115.5(4)
C2B C1B C4B C5B . . 62.6(5)
K1 C1B C4B C5B 1_565 . -67.3(3)
N2B C1B C4B K1 . 1_565 -48.2(2)
C2B C1B C4B K1 . 1_565 129.9(4)
C1B C4B C5B C6B . . -110.9(4)
K1 C4B C5B C6B 1_565 . -173.0(2)
C1B C4B C5B K1 . 1_565 62.1(3)
C6B C4B C5B K1 . 1_565 173.0(2)
C1B C4B C6B C5B . . 108.5(4)
K1 C4B C6B C5B 1_565 . 10.7(4)
K1 C5B C6B C4B 1_565 . -9.1(3)
